data_2236043
loop_
_publ_author_name
'Jenkins, Brandon W.'
'Fronczek, Frank R.'
'Watkins, Steven F.'

_publ_section_title
;
 1,2,3,4,5,6,7,8,13,13,14,14-Dodecachloro-1,4,4a,4b,5,8,8a,12b-octahydro-1,4:5,8-dimethanotriphenylene
 at 90K
;
_journal_coeditor_code ZJ2089
_journal_issue 8
_journal_name_full 'Acta Crystallographica Section E'
_journal_page_first o2538
_journal_paper_doi 10.1107/S1600536812032540
_journal_volume 68
_journal_year 2012
_chemical_formula_iupac 'C20 H8 Cl12'
_chemical_formula_moiety 'C20 H8 Cl12'
_chemical_formula_sum 'C20 H8 Cl12'
_chemical_formula_weight 673.66
_chemical_name_systematic
;
1,2,3,4,5,6,7,8,13,13,14,14-Dodecachloro-1,4,4a,4b,5,8,8a,12b-
octahydro-1,4:5,8-dimethanotriphenylene
;
_space_group_IT_number 2
_symmetry_cell_setting triclinic
_symmetry_space_group_name_Hall '-P 1'
_symmetry_space_group_name_H-M 'P -1'
_atom_sites_solution_hydrogens geom
_atom_sites_solution_primary direct
_atom_sites_solution_secondary difmap
_audit_creation_method 'WinGX routine CIF_UPDATE'
_cell_angle_alpha 92.1948(6)
_cell_angle_beta 98.2331(7)
_cell_angle_gamma 91.3097(6)
_cell_formula_units_Z 4
_cell_length_a 9.64340(10)
_cell_length_b 15.4287(2)
_cell_length_c 16.4161(2)
_cell_measurement_pressure 101.3
_cell_measurement_reflns_used 27797
_cell_measurement_temperature 90.0(5)
_cell_measurement_theta_max 40.25
_cell_measurement_theta_min 2.546
_cell_volume 2414.53(5)
_computing_cell_refinement 'SCALEPACK (Otwinowski & Minor, 1997)'
_computing_data_collection 'COLLECT (Nonius, 2000)'
_computing_data_reduction 'DENZO and SCALEPACK (Otwinowski & Minor, 1997)'
_computing_molecular_graphics 'ORTEP-3 for Windows (Farrugia, 1997)'
_computing_publication_material 'WinGX (Farrugia, 1999)'
_computing_structure_refinement 'SHELXL97 (Sheldrick, 2008)'
_computing_structure_solution 'SHELXS97 (Sheldrick, 2008)'
_diffrn_ambient_temperature 90.0(5)
_diffrn_detector_area_resol_mean 9
_diffrn_measured_fraction_theta_full 0.998
_diffrn_measured_fraction_theta_max 0.989
_diffrn_measurement_device '95mm CCD camera on \k-goniostat'
_diffrn_measurement_device_type 'Nonius KappaCCD'
_diffrn_measurement_method 'CCD rotation images, thick slices'
_diffrn_radiation_monochromator 'horizonally mounted graphite crystal'
_diffrn_radiation_source 'sealed tube'
_diffrn_radiation_type MoK\a
_diffrn_radiation_wavelength 0.71073
_diffrn_reflns_av_R_equivalents 0.0263
_diffrn_reflns_limit_h_max 17
_diffrn_reflns_limit_h_min -17
_diffrn_reflns_limit_k_max 28
_diffrn_reflns_limit_k_min -28
_diffrn_reflns_limit_l_max 29
_diffrn_reflns_limit_l_min -29
_diffrn_reflns_number 111692
_diffrn_reflns_theta_full 25
_diffrn_reflns_theta_max 40.28
_diffrn_reflns_theta_min 2.63
_exptl_absorpt_coefficient_mu 1.387
_exptl_absorpt_correction_T_max 0.819
_exptl_absorpt_correction_T_min 0.6069
_exptl_absorpt_correction_type multi-scan
_exptl_absorpt_process_details '(SCALEPACK; Otwinowski & Minor, 1997)'
_exptl_crystal_colour colourless
_exptl_crystal_density_diffrn 1.853
_exptl_crystal_density_method 'not measured'
_exptl_crystal_description prism
_exptl_crystal_F_000 1328
_exptl_crystal_size_max 0.40
_exptl_crystal_size_mid 0.35
_exptl_crystal_size_min 0.15
_refine_diff_density_max 0.872
_refine_diff_density_min -0.633
_refine_ls_extinction_coef 0.0013(2)
_refine_ls_extinction_expression Fc^*^=kFc[1+0.001xFc^2^\l^3^/sin(2\q)]^-1/4^
_refine_ls_extinction_method 'SHELXL97 (Sheldrick, 2008)'
_refine_ls_goodness_of_fit_ref 1.029
_refine_ls_hydrogen_treatment constr
_refine_ls_matrix_type full
_refine_ls_number_constraints 0
_refine_ls_number_parameters 578
_refine_ls_number_reflns 30125
_refine_ls_number_restraints 0
_refine_ls_restrained_S_all 1.029
_refine_ls_R_factor_gt 0.0322
_refine_ls_shift/su_max 0.002
_refine_ls_structure_factor_coef Fsqd
_refine_ls_weighting_details 'calc w = 1/[\s^2^(Fo^2^)+(0.0362P)^2^+1.2577P] where P=(Fo^2^+2Fc^2^)/3'
_refine_ls_weighting_scheme calc
_refine_ls_wR_factor_ref 0.0858
_reflns_number_gt 24699
_reflns_number_total 30125
_reflns_threshold_expression I>2\s(I)
_cod_data_source_file zj2089.cif
_cod_data_source_block I
_cod_database_code 2236043
_cod_database_fobs_code 2236043

loop_
_symmetry_equiv_pos_as_xyz
'x, y, z'
'-x, -y, -z'

loop_
_atom_site_type_symbol
_atom_site_label
_atom_site_fract_x
_atom_site_fract_y
_atom_site_fract_z
_atom_site_U_iso_or_equiv
_atom_site_adp_type
_atom_site_calc_flag
_atom_site_refinement_flags
_atom_site_occupancy
C C1 0.78302(10) 0.24744(6) 0.36584(6) 0.01060(13) Uani d . 1
H H1 0.718 0.2785 0.3984 0.013 Uiso calc R 1
C C2 0.76826(10) 0.15090(6) 0.37568(6) 0.01118(14) Uani d . 1
C C3 0.77164(12) 0.12163(7) 0.45581(6) 0.01484(16) Uani d . 1
H H3 0.7646 0.1622 0.4999 0.018 Uiso calc R 1
C C4 0.78510(13) 0.03398(7) 0.47153(7) 0.01839(18) Uani d . 1
H H4 0.7853 0.0148 0.5258 0.022 Uiso calc R 1
C C5 0.79834(13) -0.02536(7) 0.40736(7) 0.01770(18) Uani d . 1
H H5 0.8149 -0.0845 0.4183 0.021 Uiso calc R 1
C C6 0.78719(12) 0.00244(7) 0.32715(7) 0.01483(16) Uani d . 1
H H6 0.7938 -0.0386 0.2833 0.018 Uiso calc R 1
C C7 0.76641(10) 0.08995(6) 0.30980(6) 0.01141(14) Uani d . 1
C C8 0.72700(10) 0.11372(6) 0.22086(6) 0.01102(13) Uani d . 1
H H8 0.7957 0.0893 0.1866 0.013 Uiso calc R 1
C C9 0.70962(10) 0.21274(6) 0.20593(6) 0.01055(13) Uani d . 1
H H9 0.7587 0.2264 0.1581 0.013 Uiso calc R 1
C C10 0.76252(10) 0.27912(6) 0.27577(6) 0.01032(13) Uani d . 1
H H10 0.6952 0.3276 0.273 0.012 Uiso calc R 1
C C11 0.91010(10) 0.31842(6) 0.26664(6) 0.01082(13) Uani d . 1
C C12 0.95297(10) 0.36467(6) 0.35265(6) 0.01182(14) Uani d . 1
C C13 0.94026(10) 0.27907(6) 0.39788(6) 0.01102(13) Uani d . 1
C C14 1.03221(10) 0.22190(6) 0.35207(6) 0.01196(14) Uani d . 1
C C15 1.01323(10) 0.24454(7) 0.27332(6) 0.01183(14) Uani d . 1
C C16 0.54883(10) 0.21886(6) 0.17658(6) 0.01145(14) Uani d . 1
C C17 0.52148(10) 0.13722(6) 0.11775(6) 0.01270(14) Uani d . 1
C C18 0.57301(10) 0.07562(6) 0.18742(6) 0.01136(14) Uani d . 1
C C19 0.48189(10) 0.10455(6) 0.25116(6) 0.01187(14) Uani d . 1
C C20 0.47091(10) 0.19063(6) 0.24619(6) 0.01197(14) Uani d . 1
Cl Cl1 0.83666(3) 0.444688(16) 0.378408(16) 0.01515(4) Uani d . 1
Cl Cl2 1.12467(3) 0.411451(17) 0.367166(16) 0.01537(4) Uani d . 1
Cl Cl3 0.98690(3) 0.288372(18) 0.504965(14) 0.01546(4) Uani d . 1
Cl Cl4 1.12522(3) 0.138821(18) 0.394002(17) 0.01819(5) Uani d . 1
Cl Cl5 1.07638(3) 0.195595(19) 0.192404(16) 0.01775(4) Uani d . 1
Cl Cl6 0.91267(3) 0.383648(17) 0.181692(15) 0.01553(4) Uani d . 1
Cl Cl7 0.62374(3) 0.132935(18) 0.036646(15) 0.01693(4) Uani d . 1
Cl Cl8 0.34348(3) 0.119848(18) 0.074104(16) 0.01669(4) Uani d . 1
Cl Cl9 0.56086(3) -0.034447(16) 0.156692(16) 0.01555(4) Uani d . 1
Cl Cl10 0.42601(3) 0.039085(17) 0.321116(17) 0.01683(4) Uani d . 1
Cl Cl11 0.40182(3) 0.259640(17) 0.311679(18) 0.01724(4) Uani d . 1
Cl Cl12 0.49903(3) 0.317864(16) 0.134127(17) 0.01638(4) Uani d . 1
C C21 0.70185(10) 0.39226(6) 0.72349(6) 0.01099(13) Uani d . 1
H H21 0.7764 0.4224 0.6977 0.013 Uiso calc R 1
C C22 0.72147(10) 0.41473(6) 0.81506(6) 0.01236(14) Uani d . 1
C C23 0.73181(12) 0.50254(7) 0.84174(7) 0.01735(18) Uani d . 1
H H23 0.7441 0.5457 0.8035 0.021 Uiso calc R 1
C C24 0.72439(14) 0.52707(8) 0.92324(8) 0.0220(2) Uani d . 1
H H24 0.7347 0.5865 0.9408 0.026 Uiso calc R 1
C C25 0.70191(15) 0.46452(9) 0.97910(7) 0.0227(2) Uani d . 1
H H25 0.6883 0.4814 1.0336 0.027 Uiso calc R 1
C C26 0.69956(13) 0.37723(8) 0.95468(7) 0.01833(18) Uani d . 1
H H26 0.6872 0.3344 0.9933 0.022 Uiso calc R 1
C C27 0.71524(11) 0.35144(7) 0.87372(6) 0.01303(15) Uani d . 1
C C28 0.74356(10) 0.25743(6) 0.85610(6) 0.01152(14) Uani d . 1
H H28 0.6781 0.2197 0.8822 0.014 Uiso calc R 1
C C29 0.73930(10) 0.22747(6) 0.76363(6) 0.01075(13) Uani d . 1
H H29 0.6754 0.1751 0.7523 0.013 Uiso calc R 1
C C30 0.69489(10) 0.29315(6) 0.69746(6) 0.01106(13) Uani d . 1
H H30 0.7566 0.2851 0.6539 0.013 Uiso calc R 1
C C31 0.54023(10) 0.27880(6) 0.65463(6) 0.01190(14) Uani d . 1
C C32 0.52032(10) 0.36220(6) 0.60443(6) 0.01211(14) Uani d . 1
C C33 0.55125(10) 0.42229(6) 0.68299(6) 0.01044(13) Uani d . 1
C C34 0.44750(10) 0.38391(6) 0.73405(6) 0.01182(14) Uani d . 1
C C35 0.44278(10) 0.29802(6) 0.71796(6) 0.01284(15) Uani d . 1
C C36 0.89301(10) 0.19842(6) 0.75984(6) 0.01145(14) Uani d . 1
C C37 0.92908(10) 0.15480(6) 0.84375(6) 0.01255(14) Uani d . 1
C C38 0.90153(10) 0.23844(6) 0.89310(6) 0.01190(14) Uani d . 1
C C39 0.99247(10) 0.30344(7) 0.85577(6) 0.01231(14) Uani d . 1
C C40 0.98700(10) 0.27995(7) 0.77598(6) 0.01191(14) Uani d . 1
Cl Cl13 0.64205(3) 0.377793(19) 0.534965(15) 0.01720(4) Uani d . 1
Cl Cl14 0.34960(3) 0.370694(18) 0.549642(16) 0.01676(4) Uani d . 1
Cl Cl15 0.53663(3) 0.532852(15) 0.665173(16) 0.01426(4) Uani d . 1
Cl Cl16 0.37045(3) 0.441131(18) 0.804244(17) 0.01757(4) Uani d . 1
Cl Cl17 0.35863(3) 0.221032(19) 0.76498(2) 0.02185(5) Uani d . 1
Cl Cl18 0.50770(3) 0.180207(17) 0.597606(18) 0.01900(5) Uani d . 1
Cl Cl19 0.81665(3) 0.066381(16) 0.857572(17) 0.01663(4) Uani d . 1
Cl Cl20 1.10430(3) 0.120062(18) 0.864312(16) 0.01591(4) Uani d . 1
Cl Cl21 0.93820(3) 0.232330(19) 1.000170(15) 0.01646(4) Uani d . 1
Cl Cl22 1.06791(3) 0.393670(18) 0.906893(16) 0.01752(4) Uani d . 1
Cl Cl23 1.05143(3) 0.336268(18) 0.701995(15) 0.01620(4) Uani d . 1
Cl Cl24 0.91419(3) 0.134541(17) 0.672205(15) 0.01600(4) Uani d . 1

loop_
_atom_site_aniso_label
_atom_site_aniso_U_11
_atom_site_aniso_U_22
_atom_site_aniso_U_33
_atom_site_aniso_U_12
_atom_site_aniso_U_13
_atom_site_aniso_U_23
C1 0.0102(3) 0.0109(3) 0.0109(3) 0.0006(3) 0.0022(3) 0.0009(2)
C2 0.0118(3) 0.0111(3) 0.0109(3) 0.0004(3) 0.0023(3) 0.0009(3)
C3 0.0197(4) 0.0137(4) 0.0116(3) -0.0007(3) 0.0036(3) 0.0020(3)
C4 0.0258(5) 0.0151(4) 0.0146(4) 0.0001(4) 0.0030(4) 0.0048(3)
C5 0.0224(5) 0.0122(4) 0.0182(4) 0.0020(3) 0.0009(4) 0.0033(3)
C6 0.0169(4) 0.0117(3) 0.0154(4) 0.0024(3) 0.0005(3) 0.0007(3)
C7 0.0113(3) 0.0111(3) 0.0118(3) 0.0014(3) 0.0014(3) 0.0011(3)
C8 0.0102(3) 0.0114(3) 0.0113(3) 0.0008(3) 0.0013(3) -0.0006(3)
C9 0.0093(3) 0.0116(3) 0.0107(3) -0.0004(3) 0.0010(3) 0.0012(3)
C10 0.0092(3) 0.0109(3) 0.0107(3) 0.0001(2) 0.0012(3) 0.0010(2)
C11 0.0097(3) 0.0124(3) 0.0102(3) -0.0006(3) 0.0010(3) 0.0018(3)
C12 0.0107(3) 0.0124(3) 0.0120(3) -0.0009(3) 0.0008(3) 0.0006(3)
C13 0.0104(3) 0.0132(3) 0.0094(3) -0.0001(3) 0.0011(3) 0.0009(3)
C14 0.0100(3) 0.0144(4) 0.0118(3) 0.0023(3) 0.0017(3) 0.0026(3)
C15 0.0098(3) 0.0157(4) 0.0103(3) 0.0012(3) 0.0023(3) 0.0009(3)
C16 0.0106(3) 0.0108(3) 0.0125(3) 0.0003(3) -0.0001(3) 0.0011(3)
C17 0.0118(4) 0.0140(4) 0.0117(3) -0.0009(3) -0.0003(3) 0.0002(3)
C18 0.0111(3) 0.0106(3) 0.0123(3) 0.0000(3) 0.0016(3) -0.0009(3)
C19 0.0106(3) 0.0115(3) 0.0139(4) -0.0002(3) 0.0031(3) 0.0004(3)
C20 0.0099(3) 0.0114(3) 0.0147(4) 0.0009(3) 0.0023(3) -0.0003(3)
Cl1 0.01452(9) 0.01185(8) 0.01893(10) 0.00055(7) 0.00233(8) -0.00109(7)
Cl2 0.01118(9) 0.01763(10) 0.01655(9) -0.00436(7) -0.00006(7) 0.00173(7)
Cl3 0.01539(10) 0.02149(10) 0.00901(8) -0.00196(8) 0.00049(7) 0.00051(7)
Cl4 0.01609(10) 0.02054(11) 0.01883(10) 0.00766(8) 0.00282(8) 0.00687(8)
Cl5 0.01531(10) 0.02630(12) 0.01232(9) 0.00480(8) 0.00425(7) -0.00134(8)
Cl6 0.01548(10) 0.01764(10) 0.01337(9) -0.00241(7) 0.00075(7) 0.00634(7)
Cl7 0.01755(10) 0.02238(11) 0.01071(9) -0.00275(8) 0.00244(7) -0.00091(7)
Cl8 0.01222(9) 0.01876(10) 0.01734(10) -0.00185(7) -0.00323(7) -0.00030(8)
Cl9 0.01529(10) 0.01106(8) 0.01946(10) 0.00016(7) 0.00067(8) -0.00321(7)
Cl10 0.01749(10) 0.01530(9) 0.01925(10) -0.00123(8) 0.00744(8) 0.00352(8)
Cl11 0.01515(10) 0.01373(9) 0.02399(11) 0.00053(7) 0.00797(8) -0.00388(8)
Cl12 0.01552(10) 0.01303(9) 0.01943(10) 0.00099(7) -0.00262(8) 0.00466(7)
C21 0.0096(3) 0.0118(3) 0.0114(3) -0.0004(3) 0.0008(3) 0.0013(3)
C22 0.0120(4) 0.0123(3) 0.0120(3) 0.0003(3) -0.0007(3) -0.0008(3)
C23 0.0193(4) 0.0132(4) 0.0171(4) 0.0014(3) -0.0051(3) -0.0015(3)
C24 0.0272(6) 0.0168(4) 0.0187(5) 0.0065(4) -0.0075(4) -0.0061(3)
C25 0.0280(6) 0.0235(5) 0.0151(4) 0.0084(4) -0.0015(4) -0.0061(4)
C26 0.0215(5) 0.0212(5) 0.0122(4) 0.0045(4) 0.0021(3) -0.0012(3)
C27 0.0133(4) 0.0143(4) 0.0112(3) 0.0016(3) 0.0010(3) -0.0004(3)
C28 0.0106(3) 0.0135(3) 0.0109(3) 0.0004(3) 0.0023(3) 0.0022(3)
C29 0.0093(3) 0.0118(3) 0.0110(3) 0.0011(3) 0.0008(3) 0.0008(3)
C30 0.0099(3) 0.0120(3) 0.0110(3) 0.0008(3) 0.0007(3) -0.0001(3)
C31 0.0107(3) 0.0109(3) 0.0132(3) 0.0005(3) -0.0010(3) -0.0005(3)
C32 0.0116(3) 0.0140(3) 0.0103(3) 0.0013(3) 0.0001(3) 0.0006(3)
C33 0.0093(3) 0.0107(3) 0.0114(3) 0.0002(2) 0.0014(3) 0.0012(3)
C34 0.0098(3) 0.0135(3) 0.0124(3) 0.0001(3) 0.0025(3) 0.0012(3)
C35 0.0098(3) 0.0123(3) 0.0167(4) -0.0009(3) 0.0023(3) 0.0032(3)
C36 0.0101(3) 0.0137(3) 0.0102(3) 0.0017(3) 0.0005(3) 0.0002(3)
C37 0.0104(3) 0.0143(4) 0.0129(3) 0.0014(3) 0.0010(3) 0.0028(3)
C38 0.0113(3) 0.0152(4) 0.0092(3) 0.0000(3) 0.0013(3) 0.0021(3)
C39 0.0108(3) 0.0152(4) 0.0106(3) -0.0017(3) 0.0008(3) 0.0013(3)
C40 0.0103(3) 0.0160(4) 0.0096(3) -0.0006(3) 0.0015(3) 0.0023(3)
Cl13 0.01770(10) 0.02354(11) 0.01141(9) 0.00470(8) 0.00434(7) 0.00335(8)
Cl14 0.01352(9) 0.01905(10) 0.01587(10) 0.00283(8) -0.00431(7) 0.00008(8)
Cl15 0.01306(9) 0.01089(8) 0.01855(10) 0.00068(7) 0.00050(7) 0.00358(7)
Cl16 0.01555(10) 0.02152(11) 0.01677(10) 0.00244(8) 0.00659(8) -0.00163(8)
Cl17 0.01655(11) 0.01744(11) 0.03321(14) -0.00172(8) 0.00695(10) 0.01084(10)
Cl18 0.01851(11) 0.01363(9) 0.02210(11) 0.00153(8) -0.00507(9) -0.00519(8)
Cl19 0.01466(10) 0.01355(9) 0.02162(11) -0.00028(7) 0.00144(8) 0.00481(8)
Cl20 0.01137(9) 0.02036(10) 0.01609(9) 0.00441(7) 0.00072(7) 0.00441(8)
Cl21 0.01617(10) 0.02432(11) 0.00905(8) 0.00128(8) 0.00142(7) 0.00381(7)
Cl22 0.01692(10) 0.01942(10) 0.01496(9) -0.00570(8) -0.00048(8) -0.00125(8)
Cl23 0.01377(9) 0.02338(11) 0.01183(9) -0.00289(8) 0.00262(7) 0.00475(8)
Cl24 0.01656(10) 0.01830(10) 0.01279(9) 0.00548(8) 0.00096(7) -0.00253(7)

loop_
_atom_type_symbol
_atom_type_description
_atom_type_scat_dispersion_real
_atom_type_scat_dispersion_imag
_atom_type_scat_source
C C 0.0033 0.0016 'International Tables Vol C Tables 4.2.6.8 and 6.1.1.4'
H H 0 0 'International Tables Vol C Tables 4.2.6.8 and 6.1.1.4'
Cl Cl 0.1484 0.1585 'International Tables Vol C Tables 4.2.6.8 and 6.1.1.4'

loop_
_geom_angle_atom_site_label_1
_geom_angle_atom_site_label_2
_geom_angle_atom_site_label_3
_geom_angle
C2 C1 C10 116.62(8)
C2 C1 C13 109.50(8)
C10 C1 C13 101.60(7)
C2 C1 H1 109.6
C10 C1 H1 109.6
C13 C1 H1 109.6
C3 C2 C7 119.20(9)
C3 C2 C1 117.67(8)
C7 C2 C1 122.78(8)
C4 C3 C2 120.93(10)
C4 C3 H3 119.5
C2 C3 H3 119.5
C5 C4 C3 119.68(10)
C5 C4 H4 120.2
C3 C4 H4 120.2
C6 C5 C4 119.63(10)
C6 C5 H5 120.2
C4 C5 H5 120.2
C5 C6 C7 121.21(10)
C5 C6 H6 119.4
C7 C6 H6 119.4
C6 C7 C2 118.77(9)
C6 C7 C8 118.72(9)
C2 C7 C8 122.16(8)
C7 C8 C9 115.90(8)
C7 C8 C18 109.08(8)
C9 C8 C18 101.61(7)
C7 C8 H8 110
C9 C8 H8 110
C18 C8 H8 110
C10 C9 C16 112.28(8)
C10 C9 C8 119.29(8)
C16 C9 C8 102.75(7)
C10 C9 H9 107.3
C16 C9 H9 107.3
C8 C9 H9 107.3
C9 C10 C1 117.92(8)
C9 C10 C11 111.87(8)
C1 C10 C11 103.20(7)
C9 C10 H10 107.8
C1 C10 H10 107.8
C11 C10 H10 107.8
C15 C11 C12 99.75(7)
C15 C11 C10 107.59(8)
C12 C11 C10 101.23(7)
C15 C11 Cl6 115.79(7)
C12 C11 Cl6 115.87(7)
C10 C11 Cl6 114.67(6)
C13 C12 C11 92.42(7)
C13 C12 Cl1 113.60(7)
C11 C12 Cl1 114.64(7)
C13 C12 Cl2 113.77(7)
C11 C12 Cl2 113.72(7)
Cl1 C12 Cl2 108.22(5)
C14 C13 C12 99.82(8)
C14 C13 C1 106.03(7)
C12 C13 C1 102.45(7)
C14 C13 Cl3 115.75(7)
C12 C13 Cl3 114.89(7)
C1 C13 Cl3 115.87(7)
C15 C14 C13 107.20(8)
C15 C14 Cl4 128.20(8)
C13 C14 Cl4 124.28(7)
C14 C15 C11 107.22(8)
C14 C15 Cl5 127.72(8)
C11 C15 Cl5 124.79(7)
C20 C16 C17 99.79(8)
C20 C16 C9 108.31(8)
C17 C16 C9 100.91(8)
C20 C16 Cl12 115.58(7)
C17 C16 Cl12 116.17(7)
C9 C16 Cl12 114.22(7)
C18 C17 C16 92.43(7)
C18 C17 Cl7 112.78(7)
C16 C17 Cl7 114.95(7)
C18 C17 Cl8 114.39(7)
C16 C17 Cl8 114.08(7)
Cl7 C17 Cl8 107.83(5)
C19 C18 C17 99.77(8)
C19 C18 C8 105.71(7)
C17 C18 C8 102.71(7)
C19 C18 Cl9 116.46(7)
C17 C18 Cl9 114.10(7)
C8 C18 Cl9 116.01(7)
C20 C19 C18 106.61(8)
C20 C19 Cl10 128.56(8)
C18 C19 Cl10 124.41(7)
C19 C20 C16 107.69(8)
C19 C20 Cl11 127.26(8)
C16 C20 Cl11 124.64(7)
C22 C21 C30 116.46(8)
C22 C21 C33 109.13(8)
C30 C21 C33 101.61(7)
C22 C21 H21 109.8
C30 C21 H21 109.8
C33 C21 H21 109.8
C27 C22 C23 118.69(9)
C27 C22 C21 122.21(9)
C23 C22 C21 118.77(9)
C24 C23 C22 120.94(11)
C24 C23 H23 119.5
C22 C23 H23 119.5
C23 C24 C25 119.96(11)
C23 C24 H24 120
C25 C24 H24 120
C26 C25 C24 119.55(11)
C26 C25 H25 120.2
C24 C25 H25 120.2
C25 C26 C27 120.86(11)
C25 C26 H26 119.6
C27 C26 H26 119.6
C26 C27 C22 119.35(10)
C26 C27 C28 117.94(9)
C22 C27 C28 122.23(9)
C27 C28 C29 116.94(8)
C27 C28 C38 109.12(8)
C29 C28 C38 101.68(7)
C27 C28 H28 109.6
C29 C28 H28 109.6
C38 C28 H28 109.6
C30 C29 C28 118.17(8)
C30 C29 C36 110.65(8)
C28 C29 C36 102.98(7)
C30 C29 H29 108.2
C28 C29 H29 108.2
C36 C29 H29 108.2
C29 C30 C31 113.40(8)
C29 C30 C21 118.58(8)
C31 C30 C21 102.81(7)
C29 C30 H30 107.1
C31 C30 H30 107.1
C21 C30 H30 107.1
C35 C31 C32 99.48(8)
C35 C31 C30 108.49(8)
C32 C31 C30 100.82(7)
C35 C31 Cl18 115.94(7)
C32 C31 Cl18 115.82(7)
C30 C31 Cl18 114.34(7)
C33 C32 C31 92.48(7)
C33 C32 Cl13 112.85(7)
C31 C32 Cl13 114.98(7)
C33 C32 Cl14 114.30(7)
C31 C32 Cl14 113.66(7)
Cl13 C32 Cl14 108.13(5)
C34 C33 C32 99.98(7)
C34 C33 C21 105.85(7)
C32 C33 C21 102.54(7)
C34 C33 Cl15 116.02(7)
C32 C33 Cl15 114.41(7)
C21 C33 Cl15 116.01(6)
C35 C34 C33 106.63(8)
C35 C34 Cl16 128.68(8)
C33 C34 Cl16 124.37(7)
C34 C35 C31 107.86(8)
C34 C35 Cl17 127.52(8)
C31 C35 Cl17 124.34(7)
C40 C36 C37 100.05(7)
C40 C36 C29 106.76(8)
C37 C36 C29 101.62(8)
C40 C36 Cl24 115.80(7)
C37 C36 Cl24 115.92(7)
C29 C36 Cl24 114.76(6)
C38 C37 C36 92.52(7)
C38 C37 Cl19 113.76(7)
C36 C37 Cl19 114.29(7)
C38 C37 Cl20 113.72(7)
C36 C37 Cl20 114.20(7)
Cl19 C37 Cl20 107.95(5)
C39 C38 C37 100.27(8)
C39 C38 C28 105.99(8)
C37 C38 C28 101.98(7)
C39 C38 Cl21 115.08(7)
C37 C38 Cl21 114.92(7)
C28 C38 Cl21 116.56(7)
C40 C39 C38 107.24(8)
C40 C39 Cl22 128.51(8)
C38 C39 Cl22 123.90(7)
C39 C40 C36 107.17(8)
C39 C40 Cl23 127.44(8)
C36 C40 Cl23 124.86(7)

loop_
_geom_bond_atom_site_label_1
_geom_bond_atom_site_label_2
_geom_bond_distance
C1 C2 1.5099(13)
C1 C10 1.5623(13)
C1 C13 1.5913(13)
C1 H1 1
C2 C3 1.4033(14)
C2 C7 1.4036(14)
C3 C4 1.3919(15)
C3 H3 0.95
C4 C5 1.3908(17)
C4 H4 0.95
C5 C6 1.3907(15)
C5 H5 0.95
C6 C7 1.4035(14)
C6 H6 0.95
C7 C8 1.5163(13)
C8 C9 1.5655(13)
C8 C18 1.5980(13)
C8 H8 1
C9 C10 1.5305(13)
C9 C16 1.5625(13)
C9 H9 1
C10 C11 1.5633(13)
C10 H10 1
C11 C15 1.5265(14)
C11 C12 1.5543(13)
C11 Cl6 1.7535(10)
C12 C13 1.5506(14)
C12 Cl1 1.7664(10)
C12 Cl2 1.7716(10)
C13 C14 1.5185(14)
C13 Cl3 1.7505(9)
C14 C15 1.3403(13)
C14 Cl4 1.6926(10)
C15 Cl5 1.6976(10)
C16 C20 1.5262(14)
C16 C17 1.5517(14)
C16 Cl12 1.7518(10)
C17 C18 1.5493(14)
C17 Cl7 1.7668(11)
C17 Cl8 1.7730(10)
C18 C19 1.5204(14)
C18 Cl9 1.7495(10)
C19 C20 1.3395(14)
C19 Cl10 1.6943(10)
C20 Cl11 1.6980(10)
C21 C22 1.5136(14)
C21 C30 1.5694(13)
C21 C33 1.5949(13)
C21 H21 1
C22 C27 1.4037(14)
C22 C23 1.4046(14)
C23 C24 1.3885(17)
C23 H23 0.95
C24 C25 1.391(2)
C24 H24 0.95
C25 C26 1.3891(17)
C25 H25 0.95
C26 C27 1.4026(15)
C26 H26 0.95
C27 C28 1.5070(14)
C28 C29 1.5643(13)
C28 C38 1.5951(14)
C28 H28 1
C29 C30 1.5366(13)
C29 C36 1.5673(13)
C29 H29 1
C30 C31 1.5622(13)
C30 H30 1
C31 C35 1.5233(15)
C31 C32 1.5554(14)
C31 Cl18 1.7531(10)
C32 C33 1.5484(13)
C32 Cl13 1.7685(10)
C32 Cl14 1.7695(10)
C33 C34 1.5183(13)
C33 Cl15 1.7472(9)
C34 C35 1.3398(14)
C34 Cl16 1.6902(10)
C35 Cl17 1.6943(10)
C36 C40 1.5256(14)
C36 C37 1.5544(13)
C36 Cl24 1.7514(10)
C37 C38 1.5459(14)
C37 Cl19 1.7648(10)
C37 Cl20 1.7744(10)
C38 C39 1.5202(14)
C38 Cl21 1.7492(10)
C39 C40 1.3390(14)
C39 Cl22 1.6915(10)
C40 Cl23 1.6995(10)

loop_
_geom_torsion_atom_site_label_1
_geom_torsion_atom_site_label_2
_geom_torsion_atom_site_label_3
_geom_torsion_atom_site_label_4
_geom_torsion
C10 C1 C2 C3 -173.50(9)
C13 C1 C2 C3 71.92(11)
C10 C1 C2 C7 13.41(13)
C13 C1 C2 C7 -101.18(10)
C7 C2 C3 C4 5.48(16)
C1 C2 C3 C4 -167.88(10)
C2 C3 C4 C5 1.35(18)
C3 C4 C5 C6 -4.92(18)
C4 C5 C6 C7 1.69(18)
C5 C6 C7 C2 5.11(16)
C5 C6 C7 C8 -168.25(10)
C3 C2 C7 C6 -8.57(15)
C1 C2 C7 C6 164.42(9)
C3 C2 C7 C8 164.54(9)
C1 C2 C7 C8 -22.46(15)
C6 C7 C8 C9 -178.35(9)
C2 C7 C8 C9 8.53(13)
C6 C7 C8 C18 67.77(11)
C2 C7 C8 C18 -105.35(10)
C7 C8 C9 C10 13.07(12)
C18 C8 C9 C10 131.16(8)
C7 C8 C9 C16 -111.87(9)
C18 C8 C9 C16 6.21(9)
C16 C9 C10 C1 99.28(9)
C8 C9 C10 C1 -20.94(12)
C16 C9 C10 C11 -141.30(8)
C8 C9 C10 C11 98.47(10)
C2 C1 C10 C9 8.32(12)
C13 C1 C10 C9 127.27(8)
C2 C1 C10 C11 -115.55(9)
C13 C1 C10 C11 3.40(9)
C9 C10 C11 C15 -63.17(9)
C1 C10 C11 C15 64.59(9)
C9 C10 C11 C12 -167.29(7)
C1 C10 C11 C12 -39.54(9)
C9 C10 C11 Cl6 67.21(9)
C1 C10 C11 Cl6 -165.03(6)
C15 C11 C12 C13 -51.76(8)
C10 C11 C12 C13 58.53(8)
Cl6 C11 C12 C13 -176.78(7)
C15 C11 C12 Cl1 -169.16(6)
C10 C11 C12 Cl1 -58.87(8)
Cl6 C11 C12 Cl1 65.82(9)
C15 C11 C12 Cl2 65.58(8)
C10 C11 C12 Cl2 175.87(6)
Cl6 C11 C12 Cl2 -59.44(9)
C11 C12 C13 C14 52.50(8)
Cl1 C12 C13 C14 170.78(6)
Cl2 C12 C13 C14 -64.80(8)
C11 C12 C13 C1 -56.48(8)
Cl1 C12 C13 C1 61.80(8)
Cl2 C12 C13 C1 -173.78(6)
C11 C12 C13 Cl3 177.01(7)
Cl1 C12 C13 Cl3 -64.72(8)
Cl2 C12 C13 Cl3 59.71(9)
C2 C1 C13 C14 53.64(9)
C10 C1 C13 C14 -70.27(8)
C2 C1 C13 C12 157.83(8)
C10 C1 C13 C12 33.93(9)
C2 C1 C13 Cl3 -76.28(9)
C10 C1 C13 Cl3 159.81(6)
C12 C13 C14 C15 -35.79(10)
C1 C13 C14 C15 70.31(10)
Cl3 C13 C14 C15 -159.70(7)
C12 C13 C14 Cl4 150.16(8)
C1 C13 C14 Cl4 -103.74(9)
Cl3 C13 C14 Cl4 26.25(11)
C13 C14 C15 C11 1.03(11)
Cl4 C14 C15 C11 174.77(8)
C13 C14 C15 Cl5 -173.21(8)
Cl4 C14 C15 Cl5 0.53(15)
C12 C11 C15 C14 33.98(10)
C10 C11 C15 C14 -71.19(10)
Cl6 C11 C15 C14 159.06(7)
C12 C11 C15 Cl5 -151.57(8)
C10 C11 C15 Cl5 103.26(9)
Cl6 C11 C15 Cl5 -26.49(11)
C10 C9 C16 C20 -67.18(10)
C8 C9 C16 C20 62.24(9)
C10 C9 C16 C17 -171.43(8)
C8 C9 C16 C17 -42.02(9)
C10 C9 C16 Cl12 63.17(9)
C8 C9 C16 Cl12 -167.41(6)
C20 C16 C17 C18 -51.30(8)
C9 C16 C17 C18 59.68(8)
Cl12 C16 C17 C18 -176.26(7)
C20 C16 C17 Cl7 -167.86(7)
C9 C16 C17 Cl7 -56.89(9)
Cl12 C16 C17 Cl7 67.18(9)
C20 C16 C17 Cl8 66.84(8)
C9 C16 C17 Cl8 177.82(6)
Cl12 C16 C17 Cl8 -58.12(9)
C16 C17 C18 C19 53.07(8)
Cl7 C17 C18 C19 171.48(6)
Cl8 C17 C18 C19 -64.80(8)
C16 C17 C18 C8 -55.62(8)
Cl7 C17 C18 C8 62.79(8)
Cl8 C17 C18 C8 -173.50(6)
C16 C17 C18 Cl9 177.98(7)
Cl7 C17 C18 Cl9 -63.61(8)
Cl8 C17 C18 Cl9 60.10(9)
C7 C8 C18 C19 50.31(10)
C9 C8 C18 C19 -72.58(9)
C7 C8 C18 C17 154.44(8)
C9 C8 C18 C17 31.56(9)
C7 C8 C18 Cl9 -80.40(9)
C9 C8 C18 Cl9 156.71(7)
C17 C18 C19 C20 -37.05(10)
C8 C18 C19 C20 69.24(10)
Cl9 C18 C19 C20 -160.31(7)
C17 C18 C19 Cl10 149.88(7)
C8 C18 C19 Cl10 -103.83(9)
Cl9 C18 C19 Cl10 26.62(11)
C18 C19 C20 C16 2.56(10)
Cl10 C19 C20 C16 175.25(8)
C18 C19 C20 Cl11 -170.33(7)
Cl10 C19 C20 Cl11 2.35(15)
C17 C16 C20 C19 32.74(10)
C9 C16 C20 C19 -72.30(10)
Cl12 C16 C20 C19 158.11(7)
C17 C16 C20 Cl11 -154.13(7)
C9 C16 C20 Cl11 100.83(9)
Cl12 C16 C20 Cl11 -28.77(11)
C30 C21 C22 C27 -8.24(14)
C33 C21 C22 C27 106.00(10)
C30 C21 C22 C23 178.47(9)
C33 C21 C22 C23 -67.29(12)
C27 C22 C23 C24 -5.27(16)
C21 C22 C23 C24 168.26(10)
C22 C23 C24 C25 -2.09(19)
C23 C24 C25 C26 5.7(2)
C24 C25 C26 C27 -1.98(19)
C25 C26 C27 C22 -5.41(17)
C25 C26 C27 C28 166.77(11)
C23 C22 C27 C26 8.92(15)
C21 C22 C27 C26 -164.38(10)
C23 C22 C27 C28 -162.92(10)
C21 C22 C27 C28 23.78(15)
C26 C27 C28 C29 171.49(9)
C22 C27 C28 C29 -16.56(14)
C26 C27 C28 C38 -73.90(12)
C22 C27 C28 C38 98.05(11)
C27 C28 C29 C30 -5.02(12)
C38 C28 C29 C30 -123.72(9)
C27 C28 C29 C36 117.26(9)
C38 C28 C29 C36 -1.44(9)
C28 C29 C30 C31 -101.76(10)
C36 C29 C30 C31 139.94(8)
C28 C29 C30 C21 18.97(12)
C36 C29 C30 C21 -99.33(10)
C22 C21 C30 C29 -12.98(12)
C33 C21 C30 C29 -131.41(8)
C22 C21 C30 C31 113.02(9)
C33 C21 C30 C31 -5.41(9)
C29 C30 C31 C35 66.67(10)
C21 C30 C31 C35 -62.61(9)
C29 C30 C31 C32 170.59(8)
C21 C30 C31 C32 41.31(9)
C29 C30 C31 Cl18 -64.44(10)
C21 C30 C31 Cl18 166.28(7)
C35 C31 C32 C33 51.48(8)
C30 C31 C32 C33 -59.58(8)
Cl18 C31 C32 C33 176.46(7)
C35 C31 C32 Cl13 168.16(6)
C30 C31 C32 Cl13 57.11(9)
Cl18 C31 C32 Cl13 -66.86(9)
C35 C31 C32 Cl14 -66.47(8)
C30 C31 C32 Cl14 -177.53(6)
Cl18 C31 C32 Cl14 58.51(9)
C31 C32 C33 C34 -52.74(8)
Cl13 C32 C33 C34 -171.23(6)
Cl14 C32 C33 C34 64.66(8)
C31 C32 C33 C21 56.12(8)
Cl13 C32 C33 C21 -62.37(8)
Cl14 C32 C33 C21 173.52(6)
C31 C32 C33 Cl15 -177.42(6)
Cl13 C32 C33 Cl15 64.09(8)
Cl14 C32 C33 Cl15 -60.01(9)
C22 C21 C33 C34 -51.60(10)
C30 C21 C33 C34 71.95(9)
C22 C21 C33 C32 -155.94(8)
C30 C21 C33 C32 -32.39(9)
C22 C21 C33 Cl15 78.63(9)
C30 C21 C33 Cl15 -157.82(7)
C32 C33 C34 C35 36.13(10)
C21 C33 C34 C35 -70.08(10)
Cl15 C33 C34 C35 159.69(7)
C32 C33 C34 Cl16 -149.88(7)
C21 C33 C34 Cl16 103.91(9)
Cl15 C33 C34 Cl16 -26.32(11)
C33 C34 C35 C31 -1.40(11)
Cl16 C34 C35 C31 -175.04(8)
C33 C34 C35 Cl17 172.77(8)
Cl16 C34 C35 Cl17 -0.88(15)
C32 C31 C35 C34 -33.58(10)
C30 C31 C35 C34 71.28(10)
Cl18 C31 C35 C34 -158.48(7)
C32 C31 C35 Cl17 152.03(7)
C30 C31 C35 Cl17 -103.11(9)
Cl18 C31 C35 Cl17 27.12(11)
C30 C29 C36 C40 60.71(9)
C28 C29 C36 C40 -66.49(9)
C30 C29 C36 C37 165.07(8)
C28 C29 C36 C37 37.87(9)
C30 C29 C36 Cl24 -69.04(9)
C28 C29 C36 Cl24 163.76(6)
C40 C36 C37 C38 51.35(8)
C29 C36 C37 C38 -58.25(8)
Cl24 C36 C37 C38 176.64(7)
C40 C36 C37 Cl19 168.89(7)
C29 C36 C37 Cl19 59.29(9)
Cl24 C36 C37 Cl19 -65.83(9)
C40 C36 C37 Cl20 -66.11(9)
C29 C36 C37 Cl20 -175.71(6)
Cl24 C36 C37 Cl20 59.17(9)
C36 C37 C38 C39 -51.74(8)
Cl19 C37 C38 C39 -169.73(6)
Cl20 C37 C38 C39 66.13(8)
C36 C37 C38 C28 57.20(8)
Cl19 C37 C38 C28 -60.78(8)
Cl20 C37 C38 C28 175.07(6)
C36 C37 C38 Cl21 -175.75(7)
Cl19 C37 C38 Cl21 66.27(8)
Cl20 C37 C38 Cl21 -57.87(9)
C27 C28 C38 C39 -55.30(10)
C29 C28 C38 C39 68.84(9)
C27 C28 C38 C37 -159.80(8)
C29 C28 C38 C37 -35.66(9)
C27 C28 C38 Cl21 74.21(9)
C29 C28 C38 Cl21 -161.65(7)
C37 C38 C39 C40 35.04(10)
C28 C38 C39 C40 -70.71(10)
Cl21 C38 C39 C40 158.93(8)
C37 C38 C39 Cl22 -151.30(8)
C28 C38 C39 Cl22 102.96(9)
Cl21 C38 C39 Cl22 -27.41(11)
C38 C39 C40 C36 -0.47(11)
Cl22 C39 C40 C36 -173.75(8)
C38 C39 C40 Cl23 171.46(8)
Cl22 C39 C40 Cl23 -1.82(16)
C37 C36 C40 C39 -34.02(10)
C29 C36 C40 C39 71.46(10)
Cl24 C36 C40 C39 -159.39(7)
C37 C36 C40 Cl23 153.79(8)
C29 C36 C40 Cl23 -100.73(9)
Cl24 C36 C40 Cl23 28.42(11)

loop_
_cod_related_entry_id
_cod_related_entry_database
_cod_related_entry_code
1 ChemSpider 144938
